data_7100011
loop_
_publ_author_name
'Kim, Jong-Man'
'Min, Sung Jun'
'Lee, Soon W.'
'Bok, Ju Han'
'Kim, Jong Seung'

_publ_section_title
;
 An Excimer Emission Approach for Patterned Fluorescent Imaging
;
_journal_coden_ASTM CHCOFS
_journal_issue 27
_journal_name_full
;
 Chemical Communications (Cambridge, United Kingdom)
;
_journal_page_first 3427
_journal_page_last 3429
_journal_paper_doi 10.1039/b501568e
_journal_year 2005
_chemical_formula_sum 'C82 H84 N2 O7'
_chemical_formula_weight 1209.51
_space_group_IT_number 15
_symmetry_cell_setting monoclinic
_symmetry_space_group_name_Hall '-C 2yc'
_symmetry_space_group_name_H-M 'C 1 2/c 1'
_cell_angle_alpha 90.00
_cell_angle_beta 120.008(7)
_cell_angle_gamma 90.00
_cell_formula_units_Z 4
_cell_length_a 31.215(4)
_cell_length_b 12.941(3)
_cell_length_c 19.891(3)
_cell_measurement_temperature 293(2)
_cell_volume 6958(2)
_diffrn_ambient_temperature 293(2)
_exptl_crystal_density_diffrn 1.155
_cod_depositor_comments
;
The following automatic conversions were performed:
'_symmetry_cell_setting' value 'Monoclinic' changed to 'monoclinic'
according to '/home/saulius/struct/CIF-dictionaries/cif_core.dic'
dictionary named 'cif_core.dic' version 2.4.1 from 2010-06-29.

Automatic conversion script
Id: cif_fix_enum 1527 2010-12-29 10:47:43Z saulius 
;
_cod_original_sg_symbol_H-M 'C 2/c'
_cod_database_code 7100011

loop_
_symmetry_equiv_pos_as_xyz
'x, y, z'
'-x, y, -z+1/2'
'x+1/2, y+1/2, z'
'-x+1/2, y+1/2, -z+1/2'
'-x, -y, -z'
'x, -y, z-1/2'
'-x+1/2, -y+1/2, -z'
'x+1/2, -y+1/2, z-1/2'

loop_
_atom_site_label
_atom_site_type_symbol
_atom_site_fract_x
_atom_site_fract_y
_atom_site_fract_z
_atom_site_U_iso_or_equiv
_atom_site_adp_type
_atom_site_occupancy
_atom_site_symmetry_multiplicity
_atom_site_calc_flag
_atom_site_refinement_flags
_atom_site_disorder_assembly
_atom_site_disorder_group
O1 O -0.04858(10) 0.9972(2) 0.16386(17) 0.0530(8) Uani 1 1 d . . .
HO1 H -0.0558(19) 0.998(4) 0.202(3) 0.075(16) Uiso 1 1 d . . .
O2 O 0.05284(10) 0.9670(2) 0.20119(14) 0.0447(7) Uani 1 1 d . . .
O3 O 0.05672(15) 0.7218(3) 0.1241(2) 0.0827(11) Uani 1 1 d . . .
N1 N 0.00134(15) 0.7950(3) 0.1495(3) 0.0624(11) Uani 1 1 d . . .
HN1 H -0.0071(16) 0.847(4) 0.163(3) 0.053(14) Uiso 1 1 d . . .
C1 C -0.14112(17) 1.2131(4) -0.0008(3) 0.0619(13) Uani 1 1 d . . .
C2 C -0.15183(16) 1.1755(4) 0.0550(3) 0.0570(12) Uani 1 1 d . . .
H2 H -0.1802 1.1990 0.0542 0.068 Uiso 1 1 calc R . .
C3 C -0.12202(14) 1.1048(3) 0.1113(2) 0.0450(10) Uani 1 1 d . . .
C4 C -0.07984(14) 1.0697(3) 0.1114(2) 0.0458(10) Uani 1 1 d . . .
C5 C -0.06739(15) 1.1062(3) 0.0583(2) 0.0490(10) Uani 1 1 d . . .
C6 C -0.09871(16) 1.1758(4) 0.0030(3) 0.0606(12) Uani 1 1 d . . .
H6 H -0.0907 1.1987 -0.0337 0.073 Uiso 1 1 calc R . .
C7 C -0.1734(2) 1.2948(6) -0.0607(4) 0.100(2) Uani 1 1 d . . .
C8 C -0.2249(3) 1.3014(8) -0.0715(5) 0.153(4) Uani 1 1 d . . .
H8A H -0.2226 1.3152 -0.0224 0.229 Uiso 1 1 calc R . .
H8B H -0.2418 1.2371 -0.0918 0.229 Uiso 1 1 calc R . .
H8C H -0.2429 1.3561 -0.1072 0.229 Uiso 1 1 calc R . .
C9 C -0.1455(3) 1.3992(7) -0.0289(7) 0.176(5) Uani 1 1 d . . .
H9A H -0.1128 1.3937 -0.0216 0.264 Uiso 1 1 calc R . .
H9B H -0.1434 1.4146 0.0199 0.264 Uiso 1 1 calc R . .
H9C H -0.1632 1.4534 -0.0653 0.264 Uiso 1 1 calc R . .
C10 C -0.1770(3) 1.2778(9) -0.1367(5) 0.189(6) Uani 1 1 d . . .
H10A H -0.1443 1.2731 -0.1299 0.284 Uiso 1 1 calc R . .
H10B H -0.1944 1.3344 -0.1707 0.284 Uiso 1 1 calc R . .
H10C H -0.1945 1.2146 -0.1590 0.284 Uiso 1 1 calc R . .
C11 C -0.13451(14) 1.0701(3) 0.1723(2) 0.0465(10) Uani 1 1 d . . .
H11A H -0.1310 0.9956 0.1781 0.056 Uiso 1 1 calc R . .
H11B H -0.1687 1.0874 0.1554 0.056 Uiso 1 1 calc R . .
C12 C -0.02030(14) 1.0681(4) 0.0603(2) 0.0501(11) Uani 1 1 d . . .
H12A H -0.0173 0.9941 0.0693 0.060 Uiso 1 1 calc R . .
H12B H -0.0231 1.0806 0.0102 0.060 Uiso 1 1 calc R . .
C13 C 0.02599(15) 1.1204(3) 0.1227(2) 0.0471(10) Uani 1 1 d . . .
C14 C 0.0358(2) 1.2237(4) 0.1139(3) 0.0655(13) Uani 1 1 d . . .
H14 H 0.0140 1.2580 0.0682 0.079 Uiso 1 1 calc R . .
C15 C 0.0765(2) 1.2769(4) 0.1704(3) 0.0788(17) Uani 1 1 d . . .
C16 C 0.1079(2) 1.2240(4) 0.2377(3) 0.0644(13) Uani 1 1 d . . .
H16 H 0.1350 1.2589 0.2767 0.077 Uiso 1 1 calc R . .
C17 C 0.10078(15) 1.1213(3) 0.2498(2) 0.0452(10) Uani 1 1 d . . .
C18 C 0.06035(14) 1.0703(3) 0.1898(2) 0.0404(9) Uani 1 1 d . . .
C19 C 0.0906(4) 1.3895(5) 0.1589(4) 0.139(4) Uani 1 1 d . . .
C20 C 0.0518(4) 1.4374(5) 0.0852(4) 0.147(4) Uani 1 1 d . . .
H20A H 0.0430 1.3905 0.0429 0.221 Uiso 1 1 calc R . .
H20B H 0.0642 1.5004 0.0760 0.221 Uiso 1 1 calc R . .
H20C H 0.0230 1.4521 0.0894 0.221 Uiso 1 1 calc R . .
C21 C 0.1049(4) 1.4535(5) 0.2248(5) 0.135(3) Uani 1 1 d . . .
H21A H 0.1290 1.4180 0.2706 0.202 Uiso 1 1 calc R . .
H21B H 0.0765 1.4692 0.2295 0.202 Uiso 1 1 calc R . .
H21C H 0.1190 1.5164 0.2188 0.202 Uiso 1 1 calc R . .
C22 C 0.1419(4) 1.3803(8) 0.1553(7) 0.180(5) Uani 1 1 d . . .
H22A H 0.1363 1.3372 0.1124 0.269 Uiso 1 1 calc R . .
H22B H 0.1674 1.3506 0.2028 0.269 Uiso 1 1 calc R . .
H22C H 0.1519 1.4479 0.1486 0.269 Uiso 1 1 calc R . .
C23 C 0.07306(15) 0.8923(3) 0.1714(2) 0.0480(10) Uani 1 1 d . . .
H23A H 0.1066 0.8757 0.2112 0.058 Uiso 1 1 calc R . .
H23B H 0.0742 0.9215 0.1275 0.058 Uiso 1 1 calc R . .
C24 C 0.04276(17) 0.7962(4) 0.1468(3) 0.0552(11) Uani 1 1 d . . .
C25 C -0.0307(2) 0.7036(4) 0.1278(4) 0.0816(16) Uani 1 1 d . . .
H25A H -0.0158 0.6520 0.1684 0.098 Uiso 1 1 calc R . .
H25B H -0.0344 0.6740 0.0803 0.098 Uiso 1 1 calc R . .
C26 C -0.0807(2) 0.7345(4) 0.1158(3) 0.0743(15) Uani 1 1 d . . .
C27 C -0.0946(3) 0.7014(5) 0.1691(4) 0.0861(17) Uani 1 1 d . . .
H27 H -0.0731 0.6592 0.2100 0.103 Uiso 1 1 calc R . .
C28 C -0.1379(3) 0.7284(5) 0.1635(4) 0.0940(19) Uani 1 1 d . . .
H28 H -0.1461 0.7049 0.1998 0.113 Uiso 1 1 calc R . .
C29 C -0.1704(3) 0.7923(6) 0.1021(5) 0.103(2) Uani 1 1 d . . .
C30 C -0.1587(2) 0.8263(4) 0.0459(4) 0.0763(15) Uani 1 1 d . . .
C31 C -0.1126(2) 0.7952(4) 0.0532(3) 0.0734(15) Uani 1 1 d . . .
C32 C -0.1021(2) 0.8290(5) -0.0061(3) 0.0815(16) Uani 1 1 d . . .
H32 H -0.0722 0.8100 -0.0023 0.098 Uiso 1 1 calc R . .
C33 C -0.1326(3) 0.8844(6) -0.0642(4) 0.110(2) Uani 1 1 d . . .
H33 H -0.1237 0.9031 -0.1008 0.132 Uiso 1 1 calc R . .
C34 C -0.1774(3) 0.9176(6) -0.0752(5) 0.121(3) Uani 1 1 d . . .
C35 C -0.1914(2) 0.8876(5) -0.0188(5) 0.104(2) Uani 1 1 d . . .
C36 C -0.2374(3) 0.9195(7) -0.0278(8) 0.141(4) Uani 1 1 d . . .
C37 C -0.2486(3) 0.8878(8) 0.0306(8) 0.138(4) Uani 1 1 d . . .
H37 H -0.2781 0.9099 0.0267 0.166 Uiso 1 1 calc R . .
C38 C -0.2169(3) 0.8246(8) 0.0935(7) 0.140(4) Uani 1 1 d . . .
H38 H -0.2260 0.8038 0.1294 0.168 Uiso 1 1 calc R . .
C39 C -0.2690(4) 0.9741(10) -0.0893(11) 0.192(6) Uani 1 1 d . . .
H39 H -0.2996 0.9918 -0.0955 0.231 Uiso 1 1 calc R . .
C40 C -0.2568(6) 1.0047(12) -0.1442(9) 0.213(7) Uani 1 1 d . . .
H40 H -0.2778 1.0485 -0.1844 0.256 Uiso 1 1 calc R . .
C41 C -0.2115(5) 0.9689(9) -0.1394(7) 0.201(6) Uani 1 1 d . . .
H41 H -0.2056 0.9809 -0.1802 0.241 Uiso 1 1 calc R . .
O4 O 0.0000(5) 0.4765(9) 0.2499(7) 0.264(8) Uani 1 2 d SR . .

loop_
_atom_site_aniso_label
_atom_site_aniso_U_11
_atom_site_aniso_U_22
_atom_site_aniso_U_33
_atom_site_aniso_U_23
_atom_site_aniso_U_13
_atom_site_aniso_U_12
O1 0.0506(17) 0.069(2) 0.0465(16) 0.0075(15) 0.0299(15) 0.0158(15)
O2 0.0506(16) 0.0459(16) 0.0485(16) 0.0020(12) 0.0328(14) 0.0012(13)
O3 0.099(3) 0.057(2) 0.116(3) -0.017(2) 0.072(3) -0.001(2)
N1 0.062(3) 0.051(2) 0.082(3) -0.011(2) 0.042(2) -0.005(2)
C1 0.053(3) 0.073(3) 0.067(3) 0.024(2) 0.035(2) 0.021(2)
C2 0.047(2) 0.069(3) 0.060(3) 0.006(2) 0.030(2) 0.011(2)
C3 0.040(2) 0.052(2) 0.043(2) -0.0043(19) 0.0204(18) 0.0024(19)
C4 0.039(2) 0.060(3) 0.038(2) -0.0007(19) 0.0189(18) 0.008(2)
C5 0.048(2) 0.060(3) 0.043(2) 0.003(2) 0.026(2) 0.007(2)
C6 0.050(3) 0.084(3) 0.052(3) 0.012(2) 0.029(2) 0.014(2)
C7 0.082(4) 0.128(6) 0.114(5) 0.077(4) 0.066(4) 0.063(4)
C8 0.087(4) 0.228(10) 0.169(7) 0.131(7) 0.083(5) 0.096(6)
C9 0.153(8) 0.101(6) 0.275(13) 0.099(8) 0.109(8) 0.040(6)
C10 0.156(8) 0.319(14) 0.132(7) 0.148(9) 0.102(6) 0.158(9)
C11 0.036(2) 0.056(2) 0.049(2) -0.0004(19) 0.0223(19) 0.0009(19)
C12 0.046(2) 0.068(3) 0.040(2) 0.002(2) 0.0254(19) 0.014(2)
C13 0.048(2) 0.053(3) 0.043(2) -0.0006(19) 0.025(2) 0.010(2)
C14 0.087(4) 0.054(3) 0.047(3) 0.004(2) 0.028(3) 0.014(3)
C15 0.113(5) 0.045(3) 0.059(3) -0.001(2) 0.029(3) 0.000(3)
C16 0.077(3) 0.055(3) 0.054(3) -0.002(2) 0.028(3) -0.009(2)
C17 0.047(2) 0.051(2) 0.047(2) 0.0046(19) 0.031(2) 0.0049(19)
C18 0.044(2) 0.042(2) 0.043(2) 0.0033(18) 0.0277(19) 0.0048(18)
C19 0.239(10) 0.046(3) 0.070(4) 0.005(3) 0.031(5) -0.022(5)
C20 0.213(10) 0.068(4) 0.107(5) 0.025(4) 0.040(6) -0.021(5)
C21 0.173(8) 0.069(4) 0.122(6) -0.006(4) 0.044(6) -0.020(5)
C22 0.212(11) 0.145(9) 0.234(12) 0.011(8) 0.150(10) -0.052(8)
C23 0.051(2) 0.049(2) 0.052(2) 0.0017(19) 0.031(2) 0.007(2)
C24 0.060(3) 0.052(3) 0.058(3) 0.004(2) 0.032(2) 0.009(2)
C25 0.078(4) 0.067(3) 0.099(4) -0.010(3) 0.043(3) -0.014(3)
C26 0.076(4) 0.064(3) 0.081(4) -0.016(3) 0.038(3) -0.024(3)
C27 0.095(4) 0.086(4) 0.079(4) -0.011(3) 0.045(4) -0.036(4)
C28 0.100(5) 0.096(5) 0.085(4) -0.023(4) 0.044(4) -0.037(4)
C29 0.081(4) 0.105(5) 0.139(6) -0.070(5) 0.066(5) -0.042(4)
C30 0.065(3) 0.074(4) 0.089(4) -0.030(3) 0.037(3) -0.022(3)
C31 0.066(3) 0.061(3) 0.072(3) -0.014(3) 0.019(3) -0.020(3)
C32 0.073(4) 0.090(4) 0.078(4) 0.001(3) 0.035(3) -0.017(3)
C33 0.093(5) 0.126(6) 0.093(5) 0.014(4) 0.033(4) -0.016(5)
C34 0.098(6) 0.109(6) 0.101(5) 0.011(5) 0.008(5) -0.016(5)
C35 0.063(4) 0.077(4) 0.136(6) -0.026(4) 0.021(4) -0.014(3)
C36 0.071(5) 0.102(6) 0.194(10) -0.041(7) 0.025(7) -0.014(5)
C37 0.082(6) 0.109(7) 0.213(11) -0.077(7) 0.066(7) -0.023(5)
C38 0.107(6) 0.136(7) 0.201(10) -0.100(7) 0.095(7) -0.061(6)
C39 0.082(7) 0.133(9) 0.258(16) -0.021(10) 0.006(10) -0.002(7)
C40 0.142(12) 0.202(14) 0.202(14) 0.080(11) 0.015(10) 0.012(10)
C41 0.116(8) 0.203(12) 0.177(10) 0.069(9) -0.006(8) -0.001(8)
O4 0.186(10) 0.45(2) 0.191(10) 0.000 0.119(9) 0.000

loop_
_geom_bond_atom_site_label_1
_geom_bond_atom_site_label_2
_geom_bond_distance
_geom_bond_site_symmetry_2
_geom_bond_publ_flag
O1 C4 1.379(5) . ?
O2 C18 1.395(5) . ?
O2 C23 1.433(4) . ?
O3 C24 1.233(5) . ?
N1 C24 1.321(6) . ?
N1 C25 1.467(6) . ?
C1 C6 1.376(6) . ?
C1 C2 1.396(6) . ?
C1 C7 1.534(7) . ?
C2 C3 1.384(6) . ?
C3 C4 1.392(5) . ?
C3 C11 1.516(5) . ?
C4 C5 1.380(6) . ?
C5 C6 1.378(6) . ?
C5 C12 1.531(5) . ?
C7 C10 1.476(11) . ?
C7 C8 1.515(8) . ?
C7 C9 1.558(12) . ?
C11 C17 1.523(5) 2 ?
C12 C13 1.514(6) . ?
C13 C18 1.387(5) . ?
C13 C14 1.400(6) . ?
C14 C15 1.388(7) . ?
C15 C16 1.382(7) . ?
C15 C19 1.571(8) . ?
C16 C17 1.388(6) . ?
C17 C18 1.395(5) . ?
C17 C11 1.523(5) 2 ?
C19 C21 1.421(9) . ?
C19 C20 1.491(10) . ?
C19 C22 1.642(14) . ?
C23 C24 1.489(6) . ?
C25 C26 1.509(8) . ?
C26 C31 1.385(7) . ?
C26 C27 1.399(8) . ?
C27 C28 1.345(9) . ?
C28 C29 1.402(10) . ?
C29 C30 1.410(9) . ?
C29 C38 1.437(11) . ?
C30 C35 1.419(9) . ?
C30 C31 1.429(8) . ?
C31 C32 1.443(8) . ?
C32 C33 1.286(9) . ?
C33 C34 1.372(11) . ?
C34 C41 1.358(12) . ?
C34 C35 1.447(11) . ?
C35 C36 1.415(12) . ?
C36 C39 1.327(15) . ?
C36 C37 1.430(14) . ?
C37 C38 1.406(13) . ?
C39 C40 1.38(2) . ?
C40 C41 1.45(2) . ?
